data_4336437
loop_
_publ_author_name
'Vadapalli Chandrasekhar'
'Sourav Das'
'Atanu Dey'
'Sakiat Hossain'
'Jean-Pascal Sutter'

_publ_contact_author_address
;Department of Chemistry
Indian Institute of Technology Kanpur
Kanpur 208016
Uttarpradesh
India
;
_publ_contact_author_email vc@iitk.ac.in
_publ_contact_author_fax '+91-512-259 7436'
_publ_contact_author_name 'Prof. V. Chandrasekhar'
_publ_contact_author_phone '+91-512-259 7259'
_publ_section_title
;
 Tetranuclear Lanthanide (III) Complexes Containing Dimeric Subunits:
 Single-Molecule Magnet Behavior for the Dy4 Analogue
;
_journal_name_full 'Inorganic Chemistry'
_journal_page_first 11956
_journal_page_last 11965
_journal_paper_doi 10.1021/ic401652f
_journal_volume 52
_journal_year 2013
_chemical_formula_moiety 'C90 H108 Gd4 N12 O28, 2(C H Cl3)'
_chemical_formula_sum 'C92 H110 Cl6 Gd4 N12 O28'
_chemical_formula_weight 2673.62
_chemical_name_systematic
; 
 ? 
;
_space_group_IT_number 61
_symmetry_cell_setting orthorhombic
_symmetry_space_group_name_Hall '-P 2ac 2ab'
_symmetry_space_group_name_H-M 'P b c a'
_atom_sites_solution_hydrogens geom
_atom_sites_solution_primary direct
_atom_sites_solution_secondary difmap
_audit_creation_method SHELXL-97
_cell_angle_alpha 90.00
_cell_angle_beta 90.00
_cell_angle_gamma 90.00
_cell_formula_units_Z 4
_cell_length_a 25.250(4)
_cell_length_b 15.664(2)
_cell_length_c 27.906(4)
_cell_measurement_reflns_used 9734
_cell_measurement_temperature 273(2)
_cell_measurement_theta_max 23.06
_cell_measurement_theta_min 2.20
_cell_volume 11037(3)
_computing_cell_refinement 'Bruker SMART'
_computing_data_collection 'Bruker SMART'
_computing_data_reduction 'Bruker SAINT'
_computing_molecular_graphics 'Bruker SHELXTL'
_computing_publication_material 'Bruker SHELXTL'
_computing_structure_refinement 'Bruker SHELXTL'
_computing_structure_solution 'Bruker SHELXTL'
_diffrn_ambient_temperature 273(2)
_diffrn_measured_fraction_theta_full 0.995
_diffrn_measured_fraction_theta_max 0.995
_diffrn_radiation_monochromator graphite
_diffrn_radiation_source 'fine-focus sealed tube'
_diffrn_radiation_type MoK\a
_diffrn_radiation_wavelength 0.71073
_diffrn_reflns_av_R_equivalents 0.1517
_diffrn_reflns_av_sigmaI/netI 0.0921
_diffrn_reflns_limit_h_max 30
_diffrn_reflns_limit_h_min -22
_diffrn_reflns_limit_k_max 18
_diffrn_reflns_limit_k_min -18
_diffrn_reflns_limit_l_max 33
_diffrn_reflns_limit_l_min -33
_diffrn_reflns_number 72114
_diffrn_reflns_theta_full 25.03
_diffrn_reflns_theta_max 25.03
_diffrn_reflns_theta_min 4.11
_exptl_absorpt_coefficient_mu 2.593
_exptl_absorpt_correction_T_max 0.7457
_exptl_absorpt_correction_T_min 0.6664
_exptl_absorpt_correction_type empirical
_exptl_absorpt_process_details sadabs
_exptl_crystal_colour yellow
_exptl_crystal_density_diffrn 1.609
_exptl_crystal_description block
_exptl_crystal_F_000 5312
_exptl_crystal_size_max 0.0081
_exptl_crystal_size_mid 0.0053
_exptl_crystal_size_min 0.0035
_refine_diff_density_max 0.991
_refine_diff_density_min -0.861
_refine_diff_density_rms 0.115
_refine_ls_extinction_method none
_refine_ls_goodness_of_fit_ref 0.998
_refine_ls_hydrogen_treatment mixed
_refine_ls_matrix_type full
_refine_ls_number_parameters 657
_refine_ls_number_reflns 9707
_refine_ls_number_restraints 4
_refine_ls_restrained_S_all 0.997
_refine_ls_R_factor_all 0.1179
_refine_ls_R_factor_gt 0.0492
_refine_ls_shift/su_max 0.001
_refine_ls_shift/su_mean 0.000
_refine_ls_structure_factor_coef Fsqd
_refine_ls_weighting_details 'calc w=1/[\s^2^(Fo^2^)+(0.0393P)^2^+13.0068P] where P=(Fo^2^+2Fc^2^)/3'
_refine_ls_weighting_scheme calc
_refine_ls_wR_factor_gt 0.0887
_refine_ls_wR_factor_ref 0.1085
_reflns_number_gt 5555
_reflns_number_total 9707
_reflns_threshold_expression >2sigma(I)
_cod_data_source_file ic401652f_si_001_3.cif
_cod_data_source_block Gd4
_cod_database_code 4336437

loop_
_symmetry_equiv_pos_as_xyz
'x, y, z'
'x+1/2, -y+1/2, -z'
'-x, y+1/2, -z+1/2'
'-x+1/2, -y, z+1/2'
'-x, -y, -z'
'-x-1/2, y-1/2, z'
'x, -y-1/2, z-1/2'
'x-1/2, y, -z-1/2'

loop_
_atom_site_label
_atom_site_type_symbol
_atom_site_fract_x
_atom_site_fract_y
_atom_site_fract_z
_atom_site_U_iso_or_equiv
_atom_site_adp_type
_atom_site_occupancy
_atom_site_symmetry_multiplicity
_atom_site_calc_flag
_atom_site_refinement_flags
Gd1 Gd 0.581395(16) 0.73553(2) 0.164692(13) 0.04234(12) Uani 1 1 d .
Gd2 Gd 0.588029(15) 0.91178(2) 0.067238(12) 0.03646(11) Uani 1 1 d .
Cl1 Cl 0.6658(2) 0.3518(3) 0.10946(17) 0.1807(19) Uani 1 1 d .
Cl2 Cl 0.62671(17) 0.2412(2) 0.18101(13) 0.1449(14) Uani 1 1 d .
Cl3 Cl 0.5566(2) 0.3175(5) 0.11748(16) 0.277(4) Uani 1 1 d .
O1 O 0.5978(3) 0.6012(4) 0.2066(2) 0.0703(18) Uani 1 1 d D
H1 H 0.5704(8) 0.572(3) 0.200(4) 0.105 Uiso 1 1 d D
O2 O 0.6388(2) 0.8121(3) 0.11339(15) 0.0423(13) Uani 1 1 d .
O3 O 0.6238(2) 1.0398(3) 0.03993(16) 0.0486(14) Uani 1 1 d .
O4 O 0.6229(3) 1.2004(4) 0.0149(2) 0.0705(19) Uani 1 1 d .
O5 O 0.6179(2) 0.9762(3) 0.14300(17) 0.0477(14) Uani 1 1 d D
H5 H 0.6427(19) 0.950(4) 0.1575(11) 0.072 Uiso 1 1 d D
O6 O 0.4309(2) 1.0807(3) 0.01935(15) 0.0423(13) Uani 1 1 d .
O7 O 0.53384(19) 0.8501(3) 0.12817(15) 0.0359(12) Uani 1 1 d .
O8 O 0.5219(2) 0.8315(3) 0.21959(15) 0.0439(13) Uani 1 1 d .
O9 O 0.5687(2) 0.6731(3) 0.08977(18) 0.0550(16) Uani 1 1 d .
O10 O 0.5765(2) 0.7749(3) 0.03459(17) 0.0506(14) Uani 1 1 d .
O11 O 0.5007(2) 0.6700(3) 0.17930(18) 0.0590(16) Uani 1 1 d .
O12 O 0.5072(3) 0.5331(4) 0.1950(2) 0.077(2) Uani 1 1 d .
O13 O 0.6324(3) 0.7954(4) 0.2237(2) 0.0715(19) Uani 1 1 d .
O14 O 0.6826(3) 0.9066(5) 0.2053(2) 0.091(2) Uani 1 1 d .
N1 N 0.6686(3) 0.6621(4) 0.1470(2) 0.0518(18) Uani 1 1 d .
N2 N 0.7068(3) 0.8098(5) 0.0576(2) 0.059(2) Uani 1 1 d .
N3 N 0.6830(3) 0.8865(4) 0.0424(2) 0.0527(18) Uani 1 1 d .
N4 N 0.5295(3) 1.0500(3) 0.10681(19) 0.0390(15) Uani 1 1 d .
N5 N 0.5192(2) 1.0944(3) 0.00907(19) 0.0400(16) Uani 1 1 d .
H5A H 0.5504 1.0978 0.0214 0.048 Uiso 1 1 calc R
N6 N 0.5113(2) 1.0978(3) -0.04047(19) 0.0354(15) Uani 1 1 d .
C1 C 0.6447(4) 0.5509(6) 0.2031(3) 0.082(3) Uani 1 1 d D
H1A H 0.6353 0.4932 0.1936 0.098 Uiso 1 1 calc R
H1B H 0.6617 0.5480 0.2342 0.098 Uiso 1 1 calc R
C2 C 0.6827(4) 0.5874(6) 0.1673(3) 0.062(2) Uani 1 1 d .
C3 C 0.7295(4) 0.5476(6) 0.1559(3) 0.075(3) Uani 1 1 d .
H3 H 0.7389 0.4969 0.1710 0.090 Uiso 1 1 calc R
C4 C 0.7617(4) 0.5826(6) 0.1227(3) 0.070(3) Uani 1 1 d .
H4 H 0.7939 0.5567 0.1152 0.084 Uiso 1 1 calc R
C5 C 0.7466(4) 0.6575(6) 0.0998(3) 0.062(2) Uani 1 1 d .
H5B H 0.7671 0.6808 0.0753 0.075 Uiso 1 1 calc R
C6 C 0.7004(3) 0.6962(5) 0.1143(3) 0.048(2) Uani 1 1 d .
C7 C 0.6809(3) 0.7784(5) 0.0934(3) 0.046(2) Uani 1 1 d .
C8 C 0.7126(4) 0.9281(6) 0.0136(3) 0.072(3) Uani 1 1 d .
H8 H 0.7433 0.9009 0.0032 0.086 Uiso 1 1 calc R
C9 C 0.7032(3) 1.0135(6) -0.0045(3) 0.060(3) Uani 1 1 d .
C10 C 0.7406(4) 1.0475(8) -0.0380(4) 0.101(4) Uani 1 1 d .
H10 H 0.7676 1.0127 -0.0495 0.121 Uiso 1 1 calc R
C11 C 0.7374(5) 1.1302(8) -0.0533(4) 0.103(4) Uani 1 1 d .
H11 H 0.7610 1.1504 -0.0762 0.123 Uiso 1 1 calc R
C12 C 0.6997(5) 1.1828(7) -0.0352(4) 0.083(3) Uani 1 1 d .
H12 H 0.6988 1.2398 -0.0444 0.100 Uiso 1 1 calc R
C13 C 0.6626(4) 1.1523(6) -0.0033(3) 0.060(3) Uani 1 1 d .
C14 C 0.6617(3) 1.0654(6) 0.0117(3) 0.052(2) Uani 1 1 d .
C15 C 0.6142(6) 1.2819(7) -0.0055(4) 0.141(5) Uani 1 1 d .
H15A H 0.6104 1.2764 -0.0396 0.212 Uiso 1 1 calc R
H15B H 0.6438 1.3183 0.0015 0.212 Uiso 1 1 calc R
H15C H 0.5826 1.3062 0.0078 0.212 Uiso 1 1 calc R
C16 C 0.5847(3) 1.0159(5) 0.1764(3) 0.055(2) Uani 1 1 d D
H16A H 0.6043 1.0606 0.1925 0.066 Uiso 1 1 calc R
H16B H 0.5742 0.9742 0.2003 0.066 Uiso 1 1 calc R
C17 C 0.5362(3) 1.0536(5) 0.1548(3) 0.046(2) Uani 1 1 d .
C18 C 0.4977(4) 1.0872(5) 0.1847(3) 0.056(2) Uani 1 1 d .
H18 H 0.5031 1.0871 0.2176 0.067 Uiso 1 1 calc R
C19 C 0.4527(4) 1.1199(5) 0.1669(3) 0.058(2) Uani 1 1 d .
H19 H 0.4269 1.1423 0.1871 0.070 Uiso 1 1 calc R
C20 C 0.4458(4) 1.1195(5) 0.1177(3) 0.053(2) Uani 1 1 d .
H20 H 0.4152 1.1418 0.1041 0.063 Uiso 1 1 calc R
C21 C 0.4851(3) 1.0854(5) 0.0894(2) 0.043(2) Uani 1 1 d .
C22 C 0.4762(3) 1.0854(5) 0.0362(2) 0.0397(18) Uani 1 1 d .
C23 C 0.5542(3) 1.0999(4) -0.0651(3) 0.0429(19) Uani 1 1 d .
H23 H 0.5861 1.0967 -0.0485 0.052 Uiso 1 1 calc R
C24 C 0.5566(3) 1.1068(4) -0.1169(2) 0.0393(19) Uani 1 1 d .
C25 C 0.6063(3) 1.0895(5) -0.1386(3) 0.051(2) Uani 1 1 d .
H25 H 0.6351 1.0741 -0.1197 0.061 Uiso 1 1 calc R
C26 C 0.6120(3) 1.0953(5) -0.1875(3) 0.057(2) Uani 1 1 d .
H26 H 0.6443 1.0817 -0.2017 0.068 Uiso 1 1 calc R
C27 C 0.4299(3) 0.8787(5) 0.2156(3) 0.053(2) Uani 1 1 d .
H27 H 0.4258 0.8742 0.2487 0.064 Uiso 1 1 calc R
C28 C 0.4772(3) 0.8596(4) 0.1951(3) 0.0373(18) Uani 1 1 d .
C29 C 0.4863(3) 0.8682(4) 0.1457(3) 0.0364(18) Uani 1 1 d .
C30 C 0.5172(4) 0.8187(5) 0.2699(2) 0.065(3) Uani 1 1 d .
H30A H 0.4901 0.7772 0.2762 0.097 Uiso 1 1 calc R
H30B H 0.5079 0.8717 0.2851 0.097 Uiso 1 1 calc R
H30C H 0.5503 0.7987 0.2825 0.097 Uiso 1 1 calc R
C31 C 0.5751(3) 0.6986(6) 0.0476(3) 0.046(2) Uani 1 1 d .
C32 C 0.5823(4) 0.6306(5) 0.0086(3) 0.064(3) Uani 1 1 d .
C33 C 0.6167(6) 0.6628(8) -0.0300(4) 0.158(7) Uani 1 1 d .
H33A H 0.6011 0.7128 -0.0439 0.237 Uiso 1 1 calc R
H33B H 0.6207 0.6196 -0.0542 0.237 Uiso 1 1 calc R
H33C H 0.6509 0.6769 -0.0170 0.237 Uiso 1 1 calc R
C34 C 0.5293(6) 0.6180(10) -0.0150(5) 0.184(8) Uani 1 1 d .
H34A H 0.5062 0.5877 0.0064 0.276 Uiso 1 1 calc R
H34B H 0.5337 0.5856 -0.0439 0.276 Uiso 1 1 calc R
H34C H 0.5141 0.6725 -0.0225 0.276 Uiso 1 1 calc R
C35 C 0.6016(7) 0.5491(8) 0.0287(5) 0.204(9) Uani 1 1 d .
H35A H 0.6393 0.5519 0.0329 0.305 Uiso 1 1 calc R
H35B H 0.5931 0.5033 0.0073 0.305 Uiso 1 1 calc R
H35C H 0.5851 0.5392 0.0592 0.305 Uiso 1 1 calc R
C36 C 0.4817(4) 0.5950(6) 0.1790(3) 0.059(2) Uani 1 1 d .
C37 C 0.4266(4) 0.5842(5) 0.1589(3) 0.063(3) Uani 1 1 d .
C38 C 0.4084(5) 0.4917(8) 0.1640(6) 0.185(8) Uani 1 1 d .
H38A H 0.4275 0.4566 0.1417 0.278 Uiso 1 1 calc R
H38B H 0.3712 0.4881 0.1575 0.278 Uiso 1 1 calc R
H38C H 0.4152 0.4723 0.1961 0.278 Uiso 1 1 calc R
C39 C 0.4284(6) 0.6038(12) 0.1070(5) 0.208(9) Uani 1 1 d .
H39A H 0.4334 0.6641 0.1026 0.312 Uiso 1 1 calc R
H39B H 0.3957 0.5867 0.0923 0.312 Uiso 1 1 calc R
H39C H 0.4572 0.5734 0.0925 0.312 Uiso 1 1 calc R
C40 C 0.3894(5) 0.6345(12) 0.1870(7) 0.238(11) Uani 1 1 d .
H40A H 0.3610 0.5986 0.1977 0.357 Uiso 1 1 calc R
H40B H 0.3754 0.6798 0.1676 0.357 Uiso 1 1 calc R
H40C H 0.4073 0.6584 0.2143 0.357 Uiso 1 1 calc R
C41 C 0.6710(4) 0.8414(7) 0.2299(3) 0.065(3) Uani 1 1 d .
C42 C 0.7103(4) 0.8179(7) 0.2700(3) 0.081(3) Uani 1 1 d .
C43 C 0.6799(5) 0.7817(9) 0.3126(4) 0.153(6) Uani 1 1 d .
H43A H 0.6551 0.8234 0.3240 0.229 Uiso 1 1 calc R
H43B H 0.7043 0.7675 0.3378 0.229 Uiso 1 1 calc R
H43C H 0.6612 0.7312 0.3029 0.229 Uiso 1 1 calc R
C44 C 0.7530(7) 0.7648(13) 0.2490(5) 0.260(13) Uani 1 1 d .
H44A H 0.7409 0.7069 0.2459 0.390 Uiso 1 1 calc R
H44B H 0.7835 0.7663 0.2696 0.390 Uiso 1 1 calc R
H44C H 0.7623 0.7867 0.2180 0.390 Uiso 1 1 calc R
C45 C 0.7355(5) 0.8987(9) 0.2915(4) 0.156(6) Uani 1 1 d .
H45A H 0.7430 0.9387 0.2663 0.234 Uiso 1 1 calc R
H45B H 0.7679 0.8837 0.3075 0.234 Uiso 1 1 calc R
H45C H 0.7115 0.9241 0.3140 0.234 Uiso 1 1 calc R
C46 C 0.6172(5) 0.2746(9) 0.1243(4) 0.127(5) Uani 1 1 d .
H46 H 0.6208 0.2257 0.1026 0.152 Uiso 1 1 calc R

loop_
_atom_site_aniso_label
_atom_site_aniso_U_11
_atom_site_aniso_U_22
_atom_site_aniso_U_33
_atom_site_aniso_U_23
_atom_site_aniso_U_13
_atom_site_aniso_U_12
Gd1 0.0481(3) 0.0423(2) 0.0366(2) 0.00638(18) 0.0018(2) 0.0024(2)
Gd2 0.0379(2) 0.0402(2) 0.03121(19) 0.00438(17) -0.00164(19) -0.00221(19)
Cl1 0.178(5) 0.168(4) 0.196(4) 0.008(3) 0.026(4) -0.056(3)
Cl2 0.149(4) 0.150(3) 0.135(3) -0.002(3) 0.005(3) 0.003(3)
Cl3 0.133(4) 0.566(11) 0.132(4) 0.092(5) 0.028(3) 0.106(6)
O1 0.074(5) 0.065(4) 0.072(4) 0.023(3) 0.011(4) 0.008(3)
O2 0.042(4) 0.050(3) 0.035(3) 0.008(2) 0.002(3) 0.004(3)
O3 0.051(4) 0.056(4) 0.040(3) 0.014(3) 0.002(3) -0.009(3)
O4 0.108(6) 0.045(4) 0.058(4) 0.014(3) -0.005(4) -0.018(4)
O5 0.050(4) 0.050(4) 0.043(3) 0.002(3) -0.011(3) -0.002(3)
O6 0.047(4) 0.048(3) 0.031(3) 0.002(2) -0.003(2) -0.001(3)
O7 0.036(3) 0.040(3) 0.031(3) 0.002(2) 0.002(2) -0.001(2)
O8 0.053(4) 0.051(3) 0.028(3) -0.001(2) 0.003(3) 0.000(3)
O9 0.079(5) 0.048(3) 0.038(3) -0.003(3) 0.000(3) -0.004(3)
O10 0.071(4) 0.040(3) 0.041(3) -0.001(3) -0.008(3) -0.004(3)
O11 0.060(4) 0.046(4) 0.070(4) 0.001(3) 0.006(3) -0.010(3)
O12 0.092(6) 0.048(4) 0.090(5) 0.017(4) -0.005(4) -0.006(4)
O13 0.043(4) 0.108(6) 0.063(4) -0.018(4) -0.004(3) -0.005(4)
O14 0.091(6) 0.092(5) 0.090(5) 0.015(4) -0.040(4) -0.011(4)
N1 0.055(5) 0.053(5) 0.047(4) 0.012(4) 0.004(4) 0.011(4)
N2 0.050(5) 0.068(5) 0.058(5) 0.025(4) 0.011(4) 0.018(4)
N3 0.035(4) 0.072(5) 0.051(4) 0.017(4) 0.004(3) -0.001(4)
N4 0.055(5) 0.034(4) 0.028(3) 0.001(3) -0.007(3) -0.004(3)
N5 0.046(4) 0.046(4) 0.028(3) 0.004(3) -0.009(3) -0.001(3)
N6 0.042(4) 0.036(4) 0.028(3) -0.002(3) -0.004(3) 0.000(3)
C1 0.077(8) 0.076(7) 0.092(7) 0.037(6) 0.029(6) 0.017(6)
C2 0.071(7) 0.055(6) 0.062(6) 0.008(5) -0.003(5) 0.019(5)
C3 0.091(9) 0.063(6) 0.071(7) 0.023(5) 0.002(6) 0.036(6)
C4 0.073(7) 0.067(6) 0.070(6) 0.013(5) 0.009(6) 0.034(6)
C5 0.053(6) 0.076(6) 0.058(5) 0.007(5) 0.014(5) 0.017(5)
C6 0.045(6) 0.055(5) 0.045(5) 0.003(4) -0.004(4) 0.006(4)
C7 0.036(5) 0.057(6) 0.043(5) 0.005(4) 0.006(4) 0.001(4)
C8 0.041(6) 0.104(8) 0.071(6) 0.030(6) 0.009(5) 0.001(5)
C9 0.039(6) 0.093(7) 0.048(5) 0.035(5) 0.006(4) -0.003(5)
C10 0.044(7) 0.140(10) 0.118(9) 0.058(8) 0.021(6) 0.020(6)
C11 0.085(10) 0.124(10) 0.099(8) 0.080(8) 0.000(7) -0.021(8)
C12 0.064(8) 0.084(8) 0.101(9) 0.035(7) -0.013(7) -0.011(6)
C13 0.055(7) 0.072(7) 0.053(6) 0.019(5) -0.004(5) -0.024(5)
C14 0.046(6) 0.071(7) 0.039(5) 0.018(5) -0.012(4) -0.015(5)
C15 0.208(16) 0.069(9) 0.147(12) 0.048(8) 0.014(11) 0.010(9)
C16 0.077(7) 0.048(5) 0.040(5) -0.008(4) -0.017(5) 0.005(5)
C17 0.072(7) 0.035(5) 0.031(5) 0.004(4) -0.010(4) -0.014(4)
C18 0.089(8) 0.055(6) 0.024(4) -0.002(4) 0.005(5) -0.002(5)
C19 0.068(7) 0.064(6) 0.042(5) -0.011(4) 0.001(5) 0.010(5)
C20 0.061(6) 0.056(6) 0.041(5) -0.003(4) -0.002(4) 0.006(5)
C21 0.063(6) 0.036(5) 0.030(4) 0.001(4) -0.002(4) -0.008(4)
C22 0.043(5) 0.041(5) 0.034(4) 0.000(4) -0.004(4) 0.001(4)
C23 0.042(5) 0.051(5) 0.036(4) -0.008(4) -0.003(4) -0.005(4)
C24 0.037(5) 0.042(5) 0.039(5) 0.001(4) -0.002(4) -0.005(4)
C25 0.042(5) 0.062(6) 0.049(5) -0.001(5) -0.001(4) 0.001(4)
C26 0.042(6) 0.080(7) 0.049(5) 0.000(5) 0.012(4) 0.007(5)
C27 0.062(7) 0.060(6) 0.037(5) 0.000(4) 0.012(4) 0.002(5)
C28 0.032(5) 0.045(5) 0.034(4) 0.000(4) -0.001(4) -0.002(4)
C29 0.032(5) 0.040(5) 0.037(4) 0.001(3) 0.002(4) -0.011(4)
C30 0.087(8) 0.077(7) 0.030(5) 0.008(4) -0.004(5) 0.010(5)
C31 0.046(6) 0.053(5) 0.038(5) -0.010(4) -0.004(4) 0.002(4)
C32 0.086(8) 0.051(6) 0.053(5) -0.010(4) -0.003(6) 0.000(5)
C33 0.231(18) 0.114(11) 0.130(11) -0.064(9) 0.106(12) -0.048(11)
C34 0.141(15) 0.225(17) 0.185(15) -0.151(13) -0.033(12) -0.017(12)
C35 0.41(3) 0.091(10) 0.115(11) -0.049(9) -0.037(14) 0.116(13)
C36 0.084(8) 0.052(6) 0.042(5) -0.010(5) 0.005(5) -0.009(6)
C37 0.080(8) 0.057(6) 0.052(5) 0.002(5) -0.014(5) -0.025(5)
C38 0.149(14) 0.128(12) 0.28(2) 0.065(13) -0.115(14) -0.067(10)
C39 0.182(17) 0.34(2) 0.104(11) 0.101(13) -0.078(11) -0.113(16)
C40 0.049(10) 0.30(2) 0.37(3) -0.21(2) -0.034(13) 0.045(12)
C41 0.058(8) 0.086(8) 0.053(6) 0.004(6) -0.008(5) 0.017(6)
C42 0.074(8) 0.111(9) 0.059(6) 0.014(6) -0.028(6) -0.009(7)
C43 0.141(14) 0.203(15) 0.115(10) 0.076(10) -0.052(9) -0.062(11)
C44 0.198(18) 0.43(3) 0.152(13) -0.113(16) -0.097(13) 0.24(2)
C45 0.129(13) 0.217(17) 0.121(10) 0.004(11) -0.066(10) -0.030(12)
C46 0.107(12) 0.197(15) 0.077(8) -0.018(9) 0.004(8) 0.012(10)

loop_
_atom_type_symbol
_atom_type_description
_atom_type_scat_dispersion_real
_atom_type_scat_dispersion_imag
_atom_type_scat_source
C C 0.0033 0.0016 'International Tables Vol C Tables 4.2.6.8 and 6.1.1.4'
H H 0.0000 0.0000 'International Tables Vol C Tables 4.2.6.8 and 6.1.1.4'
N N 0.0061 0.0033 'International Tables Vol C Tables 4.2.6.8 and 6.1.1.4'
O O 0.0106 0.0060 'International Tables Vol C Tables 4.2.6.8 and 6.1.1.4'
Cl Cl 0.1484 0.1585 'International Tables Vol C Tables 4.2.6.8 and 6.1.1.4'
Gd Gd -0.1653 3.9035 'International Tables Vol C Tables 4.2.6.8 and 6.1.1.4'

loop_
_geom_angle_atom_site_label_1
_geom_angle_atom_site_label_2
_geom_angle_atom_site_label_3
_geom_angle
_geom_angle_site_symmetry_1
_geom_angle_site_symmetry_3
O13 Gd1 O11 123.3(2) . .
O13 Gd1 O9 153.4(2) . .
O11 Gd1 O9 81.43(19) . .
O13 Gd1 O2 83.3(2) . .
O11 Gd1 O2 150.46(17) . .
O9 Gd1 O2 75.74(17) . .
O13 Gd1 O7 106.4(2) . .
O11 Gd1 O7 88.04(18) . .
O9 Gd1 O7 82.14(17) . .
O2 Gd1 O7 70.62(16) . .
O13 Gd1 O1 85.0(2) . .
O11 Gd1 O1 71.5(2) . .
O9 Gd1 O1 95.26(19) . .
O2 Gd1 O1 128.57(19) . .
O7 Gd1 O1 159.55(19) . .
O13 Gd1 N1 80.6(2) . .
O11 Gd1 N1 126.7(2) . .
O9 Gd1 N1 75.8(2) . .
O2 Gd1 N1 65.12(19) . .
O7 Gd1 N1 134.04(18) . .
O1 Gd1 N1 63.6(2) . .
O13 Gd1 O8 70.58(19) . .
O11 Gd1 O8 69.32(18) . .
O9 Gd1 O8 133.35(18) . .
O2 Gd1 O8 114.50(16) . .
O7 Gd1 O8 61.97(14) . .
O1 Gd1 O8 108.11(18) . .
N1 Gd1 O8 150.83(18) . .
O13 Gd1 Gd2 100.86(17) . .
O11 Gd1 Gd2 118.45(14) . .
O9 Gd1 Gd2 71.07(13) . .
O2 Gd1 Gd2 35.68(12) . .
O7 Gd1 Gd2 35.66(11) . .
O1 Gd1 Gd2 160.33(15) . .
N1 Gd1 Gd2 98.56(15) . .
O8 Gd1 Gd2 91.52(10) . .
O3 Gd2 O10 135.08(17) . .
O3 Gd2 O7 143.53(16) . .
O10 Gd2 O7 80.55(16) . .
O3 Gd2 O2 122.04(17) . .
O10 Gd2 O2 71.33(17) . .
O7 Gd2 O2 70.10(16) . .
O3 Gd2 O5 78.99(17) . .
O10 Gd2 O5 138.26(17) . .
O7 Gd2 O5 74.30(17) . .
O2 Gd2 O5 69.02(16) . .
O3 Gd2 O6 73.33(16) . 5_675
O10 Gd2 O6 68.85(16) . 5_675
O7 Gd2 O6 127.33(16) . 5_675
O2 Gd2 O6 131.42(16) . 5_675
O5 Gd2 O6 151.82(16) . 5_675
O3 Gd2 N3 71.2(2) . .
O10 Gd2 N3 82.5(2) . .
O7 Gd2 N3 132.55(19) . .
O2 Gd2 N3 62.50(19) . .
O5 Gd2 N3 90.5(2) . .
O6 Gd2 N3 85.55(19) 5_675 .
O3 Gd2 N6 109.09(17) . 5_675
O10 Gd2 N6 73.63(17) . 5_675
O7 Gd2 N6 68.36(16) . 5_675
O2 Gd2 N6 128.86(17) . 5_675
O5 Gd2 N6 124.14(18) . 5_675
O6 Gd2 N6 62.49(17) 5_675 5_675
N3 Gd2 N6 145.15(18) . 5_675
O3 Gd2 N4 70.90(17) . .
O10 Gd2 N4 141.35(18) . .
O7 Gd2 N4 74.54(15) . .
O2 Gd2 N4 124.43(16) . .
O5 Gd2 N4 60.88(17) . .
O6 Gd2 N4 104.08(16) 5_675 .
N3 Gd2 N4 135.9(2) . .
N6 Gd2 N4 69.93(17) 5_675 .
O3 Gd2 Gd1 149.26(12) . .
O10 Gd2 Gd1 67.47(12) . .
O7 Gd2 Gd1 35.69(11) . .
O2 Gd2 Gd1 35.12(12) . .
O5 Gd2 Gd1 72.72(12) . .
O6 Gd2 Gd1 135.46(11) 5_675 .
N3 Gd2 Gd1 97.01(15) . .
N6 Gd2 Gd1 96.76(12) 5_675 .
N4 Gd2 Gd1 104.30(11) . .
C1 O1 Gd1 125.7(5) . .
C1 O1 H1 111(2) . .
Gd1 O1 H1 103(5) . .
C7 O2 Gd1 123.5(4) . .
C7 O2 Gd2 117.8(4) . .
Gd1 O2 Gd2 109.2(2) . .
C14 O3 Gd2 138.4(5) . .
C13 O4 C15 117.8(8) . .
C16 O5 Gd2 124.8(4) . .
C16 O5 H5 110(2) . .
Gd2 O5 H5 116(4) . .
C22 O6 Gd2 123.2(5) . 5_675
C29 O7 Gd2 134.0(4) . .
C29 O7 Gd1 117.3(4) . .
Gd2 O7 Gd1 108.66(19) . .
C28 O8 C30 117.4(6) . .
C28 O8 Gd1 111.1(4) . .
C30 O8 Gd1 123.0(5) . .
C31 O9 Gd1 133.6(5) . .
C31 O10 Gd2 139.8(5) . .
C36 O11 Gd1 137.8(6) . .
C41 O13 Gd1 142.2(6) . .
C6 N1 C2 118.6(7) . .
C6 N1 Gd1 118.5(5) . .
C2 N1 Gd1 122.8(6) . .
C7 N2 N3 109.9(7) . .
C8 N3 N2 112.1(7) . .
C8 N3 Gd2 130.4(6) . .
N2 N3 Gd2 117.1(5) . .
C21 N4 C17 116.5(7) . .
C21 N4 Gd2 127.4(4) . .
C17 N4 Gd2 110.6(5) . .
C22 N5 N6 116.7(6) . .
C22 N5 H5A 121.6 . .
N6 N5 H5A 121.6 . .
C23 N6 N5 114.2(6) . .
C23 N6 Gd2 131.1(5) . 5_675
N5 N6 Gd2 114.6(4) . 5_675
O1 C1 C2 111.6(7) . .
O1 C1 H1A 109.3 . .
C2 C1 H1A 109.3 . .
O1 C1 H1B 109.3 . .
C2 C1 H1B 109.3 . .
H1A C1 H1B 108.0 . .
N1 C2 C3 121.6(8) . .
N1 C2 C1 116.2(8) . .
C3 C2 C1 122.2(8) . .
C4 C3 C2 119.6(8) . .
C4 C3 H3 120.2 . .
C2 C3 H3 120.2 . .
C3 C4 C5 119.5(9) . .
C3 C4 H4 120.3 . .
C5 C4 H4 120.3 . .
C6 C5 C4 118.0(8) . .
C6 C5 H5B 121.0 . .
C4 C5 H5B 121.0 . .
N1 C6 C5 122.5(8) . .
N1 C6 C7 114.5(7) . .
C5 C6 C7 122.9(8) . .
N2 C7 O2 126.0(7) . .
N2 C7 C6 117.5(7) . .
O2 C7 C6 116.5(7) . .
N3 C8 C9 126.5(9) . .
N3 C8 H8 116.7 . .
C9 C8 H8 116.7 . .
C14 C9 C10 119.3(9) . .
C14 C9 C8 123.0(7) . .
C10 C9 C8 117.6(9) . .
C11 C10 C9 121.2(10) . .
C11 C10 H10 119.4 . .
C9 C10 H10 119.4 . .
C12 C11 C10 120.1(10) . .
C12 C11 H11 120.0 . .
C10 C11 H11 120.0 . .
C11 C12 C13 120.4(11) . .
C11 C12 H12 119.8 . .
C13 C12 H12 119.8 . .
O4 C13 C12 123.5(9) . .
O4 C13 C14 114.2(8) . .
C12 C13 C14 122.2(10) . .
O3 C14 C9 124.5(8) . .
O3 C14 C13 118.9(8) . .
C9 C14 C13 116.5(8) . .
O4 C15 H15A 109.5 . .
O4 C15 H15B 109.5 . .
H15A C15 H15B 109.5 . .
O4 C15 H15C 109.5 . .
H15A C15 H15C 109.5 . .
H15B C15 H15C 109.5 . .
O5 C16 C17 113.6(6) . .
O5 C16 H16A 108.8 . .
C17 C16 H16A 108.8 . .
O5 C16 H16B 108.8 . .
C17 C16 H16B 108.8 . .
H16A C16 H16B 107.7 . .
N4 C17 C18 121.7(8) . .
N4 C17 C16 119.2(7) . .
C18 C17 C16 119.1(7) . .
C19 C18 C17 121.2(7) . .
C19 C18 H18 119.4 . .
C17 C18 H18 119.4 . .
C18 C19 C20 118.1(8) . .
C18 C19 H19 121.0 . .
C20 C19 H19 121.0 . .
C21 C20 C19 118.8(8) . .
C21 C20 H20 120.6 . .
C19 C20 H20 120.6 . .
N4 C21 C20 123.6(7) . .
N4 C21 C22 119.0(7) . .
C20 C21 C22 117.4(7) . .
O6 C22 N5 123.0(6) . .
O6 C22 C21 120.9(7) . .
N5 C22 C21 116.0(7) . .
N6 C23 C24 124.8(7) . .
N6 C23 H23 117.6 . .
C24 C23 H23 117.6 . .
C29 C24 C25 119.3(7) 5_675 .
C29 C24 C23 124.0(7) 5_675 .
C25 C24 C23 116.6(7) . .
C26 C25 C24 120.3(7) . .
C26 C25 H25 119.9 . .
C24 C25 H25 119.9 . .
C25 C26 C27 120.2(8) . 5_675
C25 C26 H26 119.9 . .
C27 C26 H26 119.9 5_675 .
C28 C27 C26 120.1(7) . 5_675
C28 C27 H27 120.0 . .
C26 C27 H27 120.0 5_675 .
C27 C28 O8 125.3(7) . .
C27 C28 C29 122.4(7) . .
O8 C28 C29 112.3(7) . .
O7 C29 C24 123.1(6) . 5_675
O7 C29 C28 119.2(7) . .
C24 C29 C28 117.6(7) 5_675 .
O8 C30 H30A 109.5 . .
O8 C30 H30B 109.5 . .
H30A C30 H30B 109.5 . .
O8 C30 H30C 109.5 . .
H30A C30 H30C 109.5 . .
H30B C30 H30C 109.5 . .
O10 C31 O9 125.6(7) . .
O10 C31 C32 117.0(7) . .
O9 C31 C32 117.4(8) . .
C33 C32 C35 112.3(12) . .
C33 C32 C34 104.6(10) . .
C35 C32 C34 110.3(11) . .
C33 C32 C31 110.5(8) . .
C35 C32 C31 111.6(8) . .
C34 C32 C31 107.2(8) . .
C32 C33 H33A 109.5 . .
C32 C33 H33B 109.5 . .
H33A C33 H33B 109.5 . .
C32 C33 H33C 109.5 . .
H33A C33 H33C 109.5 . .
H33B C33 H33C 109.5 . .
C32 C34 H34A 109.5 . .
C32 C34 H34B 109.5 . .
H34A C34 H34B 109.5 . .
C32 C34 H34C 109.5 . .
H34A C34 H34C 109.5 . .
H34B C34 H34C 109.5 . .
C32 C35 H35A 109.5 . .
C32 C35 H35B 109.5 . .
H35A C35 H35B 109.5 . .
C32 C35 H35C 109.5 . .
H35A C35 H35C 109.5 . .
H35B C35 H35C 109.5 . .
O12 C36 O11 121.5(9) . .
O12 C36 C37 121.5(8) . .
O11 C36 C37 117.0(9) . .
C40 C37 C39 115.7(13) . .
C40 C37 C36 109.5(8) . .
C39 C37 C36 108.2(9) . .
C40 C37 C38 105.6(11) . .
C39 C37 C38 107.3(10) . .
C36 C37 C38 110.4(9) . .
C37 C38 H38A 109.5 . .
C37 C38 H38B 109.5 . .
H38A C38 H38B 109.5 . .
C37 C38 H38C 109.5 . .
H38A C38 H38C 109.5 . .
H38B C38 H38C 109.5 . .
C37 C39 H39A 109.5 . .
C37 C39 H39B 109.5 . .
H39A C39 H39B 109.5 . .
C37 C39 H39C 109.5 . .
H39A C39 H39C 109.5 . .
H39B C39 H39C 109.5 . .
C37 C40 H40A 109.5 . .
C37 C40 H40B 109.5 . .
H40A C40 H40B 109.5 . .
C37 C40 H40C 109.5 . .
H40A C40 H40C 109.5 . .
H40B C40 H40C 109.5 . .
O13 C41 O14 125.7(9) . .
O13 C41 C42 118.3(10) . .
O14 C41 C42 116.0(10) . .
C44 C42 C43 117.7(12) . .
C44 C42 C45 108.3(12) . .
C43 C42 C45 102.1(9) . .
C44 C42 C41 108.4(9) . .
C43 C42 C41 109.4(9) . .
C45 C42 C41 110.7(10) . .
C42 C43 H43A 109.5 . .
C42 C43 H43B 109.5 . .
H43A C43 H43B 109.5 . .
C42 C43 H43C 109.5 . .
H43A C43 H43C 109.5 . .
H43B C43 H43C 109.5 . .
C42 C44 H44A 109.5 . .
C42 C44 H44B 109.5 . .
H44A C44 H44B 109.5 . .
C42 C44 H44C 109.5 . .
H44A C44 H44C 109.5 . .
H44B C44 H44C 109.5 . .
C42 C45 H45A 109.5 . .
C42 C45 H45B 109.5 . .
H45A C45 H45B 109.5 . .
C42 C45 H45C 109.5 . .
H45A C45 H45C 109.5 . .
H45B C45 H45C 109.5 . .
Cl3 C46 Cl2 111.1(7) . .
Cl3 C46 Cl1 109.3(9) . .
Cl2 C46 Cl1 109.4(8) . .
Cl3 C46 H46 109.0 . .
Cl2 C46 H46 109.0 . .
Cl1 C46 H46 109.0 . .

loop_
_geom_bond_atom_site_label_1
_geom_bond_atom_site_label_2
_geom_bond_distance
_geom_bond_site_symmetry_2
Gd1 O13 2.292(6) .
Gd1 O11 2.318(6) .
Gd1 O9 2.330(5) .
Gd1 O2 2.363(5) .
Gd1 O7 2.388(4) .
Gd1 O1 2.442(6) .
Gd1 N1 2.534(7) .
Gd1 O8 2.620(5) .
Gd1 Gd2 3.8789(6) .
Gd2 O3 2.328(5) .
Gd2 O10 2.347(5) .
Gd2 O7 2.386(4) .
Gd2 O2 2.396(5) .
Gd2 O5 2.461(5) .
Gd2 O6 2.466(4) 5_675
Gd2 N3 2.528(6) .
Gd2 N6 2.622(6) 5_675
Gd2 N4 2.844(6) .
Cl1 C46 1.772(14) .
Cl2 C46 1.684(12) .
Cl3 C46 1.683(13) .
O1 C1 1.427(10) .
O1 H1 0.851(10) .
O2 C7 1.312(8) .
O3 C14 1.303(9) .
O4 C13 1.352(10) .
O4 C15 1.415(10) .
O5 C16 1.399(9) .
O5 H5 0.853(10) .
O6 C22 1.238(8) .
O6 Gd2 2.466(4) 5_675
O7 C29 1.327(8) .
O8 C28 1.390(8) .
O8 C30 1.424(7) .
O9 C31 1.253(9) .
O10 C31 1.250(9) .
O11 C36 1.269(9) .
O12 C36 1.247(10) .
O13 C41 1.223(11) .
O14 C41 1.265(11) .
N1 C6 1.328(9) .
N1 C2 1.348(9) .
N2 C7 1.291(9) .
N2 N3 1.409(8) .
N3 C8 1.276(9) .
N4 C21 1.342(9) .
N4 C17 1.351(8) .
N5 C22 1.332(9) .
N5 N6 1.398(7) .
N5 H5A 0.8600 .
N6 C23 1.283(8) .
N6 Gd2 2.622(6) 5_675
C1 C2 1.499(11) .
C1 H1A 0.9700 .
C1 H1B 0.9700 .
C2 C3 1.371(12) .
C3 C4 1.351(11) .
C3 H3 0.9300 .
C4 C5 1.391(10) .
C4 H4 0.9300 .
C5 C6 1.375(11) .
C5 H5B 0.9300 .
C6 C7 1.497(10) .
C8 C9 1.449(11) .
C8 H8 0.9300 .
C9 C14 1.402(11) .
C9 C10 1.430(11) .
C10 C11 1.366(13) .
C10 H10 0.9300 .
C11 C12 1.357(14) .
C11 H11 0.9300 .
C12 C13 1.377(12) .
C12 H12 0.9300 .
C13 C14 1.424(11) .
C15 H15A 0.9600 .
C15 H15B 0.9600 .
C15 H15C 0.9600 .
C16 C17 1.487(10) .
C16 H16A 0.9700 .
C16 H16B 0.9700 .
C17 C18 1.384(11) .
C18 C19 1.340(11) .
C18 H18 0.9300 .
C19 C20 1.384(10) .
C19 H19 0.9300 .
C20 C21 1.377(10) .
C20 H20 0.9300 .
C21 C22 1.500(9) .
C23 C24 1.451(9) .
C23 H23 0.9300 .
C24 C29 1.404(9) 5_675
C24 C25 1.420(10) .
C25 C26 1.376(10) .
C25 H25 0.9300 .
C26 C27 1.379(10) 5_675
C26 H26 0.9300 .
C27 C28 1.357(10) .
C27 C26 1.379(10) 5_675
C27 H27 0.9300 .
C28 C29 1.406(9) .
C29 C24 1.404(10) 5_675
C30 H30A 0.9600 .
C30 H30B 0.9600 .
C30 H30C 0.9600 .
C31 C32 1.536(10) .
C32 C33 1.472(13) .
C32 C35 1.478(13) .
C32 C34 1.504(14) .
C33 H33A 0.9600 .
C33 H33B 0.9600 .
C33 H33C 0.9600 .
C34 H34A 0.9600 .
C34 H34B 0.9600 .
C34 H34C 0.9600 .
C35 H35A 0.9600 .
C35 H35B 0.9600 .
C35 H35C 0.9600 .
C36 C37 1.508(12) .
C37 C40 1.456(15) .
C37 C39 1.481(13) .
C37 C38 1.527(13) .
C38 H38A 0.9600 .
C38 H38B 0.9600 .
C38 H38C 0.9600 .
C39 H39A 0.9600 .
C39 H39B 0.9600 .
C39 H39C 0.9600 .
C40 H40A 0.9600 .
C40 H40B 0.9600 .
C40 H40C 0.9600 .
C41 C42 1.541(12) .
C42 C44 1.483(15) .
C42 C43 1.525(14) .
C42 C45 1.539(14) .
C43 H43A 0.9600 .
C43 H43B 0.9600 .
C43 H43C 0.9600 .
C44 H44A 0.9600 .
C44 H44B 0.9600 .
C44 H44C 0.9600 .
C45 H45A 0.9600 .
C45 H45B 0.9600 .
C45 H45C 0.9600 .
C46 H46 0.9800 .

loop_
_geom_torsion_atom_site_label_1
_geom_torsion_atom_site_label_2
_geom_torsion_atom_site_label_3
_geom_torsion_atom_site_label_4
_geom_torsion
_geom_torsion_site_symmetry_1
_geom_torsion_site_symmetry_4
O13 Gd1 Gd2 O3 7.8(3) . .
O11 Gd1 Gd2 O3 145.5(3) . .
O9 Gd1 Gd2 O3 -145.9(3) . .
O2 Gd1 Gd2 O3 -54.1(3) . .
O7 Gd1 Gd2 O3 110.8(3) . .
O1 Gd1 Gd2 O3 -98.0(5) . .
N1 Gd1 Gd2 O3 -74.2(3) . .
O8 Gd1 Gd2 O3 78.3(3) . .
O13 Gd1 Gd2 O10 151.2(2) . .
O11 Gd1 Gd2 O10 -71.1(2) . .
O9 Gd1 Gd2 O10 -2.5(2) . .
O2 Gd1 Gd2 O10 89.3(2) . .
O7 Gd1 Gd2 O10 -105.8(2) . .
O1 Gd1 Gd2 O10 45.3(5) . .
N1 Gd1 Gd2 O10 69.1(2) . .
O8 Gd1 Gd2 O10 -138.32(18) . .
O13 Gd1 Gd2 O7 -103.0(2) . .
O11 Gd1 Gd2 O7 34.7(2) . .
O9 Gd1 Gd2 O7 103.3(2) . .
O2 Gd1 Gd2 O7 -164.9(3) . .
O1 Gd1 Gd2 O7 151.1(5) . .
N1 Gd1 Gd2 O7 175.0(2) . .
O8 Gd1 Gd2 O7 -32.5(2) . .
O13 Gd1 Gd2 O2 61.9(2) . .
O11 Gd1 Gd2 O2 -160.4(2) . .
O9 Gd1 Gd2 O2 -91.8(2) . .
O7 Gd1 Gd2 O2 164.9(3) . .
O1 Gd1 Gd2 O2 -44.0(5) . .
N1 Gd1 Gd2 O2 -20.1(2) . .
O8 Gd1 Gd2 O2 132.4(2) . .
O13 Gd1 Gd2 O5 -16.0(2) . .
O11 Gd1 Gd2 O5 121.7(2) . .
O9 Gd1 Gd2 O5 -169.7(2) . .
O2 Gd1 Gd2 O5 -77.9(2) . .
O7 Gd1 Gd2 O5 87.0(2) . .
O1 Gd1 Gd2 O5 -121.9(5) . .
N1 Gd1 Gd2 O5 -98.0(2) . .
O8 Gd1 Gd2 O5 54.50(17) . .
O13 Gd1 Gd2 O6 163.1(2) . 5_675
O11 Gd1 Gd2 O6 -59.1(2) . 5_675
O9 Gd1 Gd2 O6 9.5(2) . 5_675
O2 Gd1 Gd2 O6 101.2(3) . 5_675
O7 Gd1 Gd2 O6 -93.9(2) . 5_675
O1 Gd1 Gd2 O6 57.3(5) . 5_675
N1 Gd1 Gd2 O6 81.1(2) . 5_675
O8 Gd1 Gd2 O6 -126.3(2) . 5_675
O13 Gd1 Gd2 N3 72.4(2) . .
O11 Gd1 Gd2 N3 -149.9(2) . .
O9 Gd1 Gd2 N3 -81.3(2) . .
O2 Gd1 Gd2 N3 10.5(2) . .
O7 Gd1 Gd2 N3 175.4(2) . .
O1 Gd1 Gd2 N3 -33.5(5) . .
N1 Gd1 Gd2 N3 -9.7(2) . .
O8 Gd1 Gd2 N3 142.89(19) . .
O13 Gd1 Gd2 N6 -139.7(2) . 5_675
O11 Gd1 Gd2 N6 -2.00(19) . 5_675
O9 Gd1 Gd2 N6 66.59(19) . 5_675
O2 Gd1 Gd2 N6 158.4(2) . 5_675
O7 Gd1 Gd2 N6 -36.7(2) . 5_675
O1 Gd1 Gd2 N6 114.4(5) . 5_675
N1 Gd1 Gd2 N6 138.26(19) . 5_675
O8 Gd1 Gd2 N6 -69.20(16) . 5_675
O13 Gd1 Gd2 N4 -68.8(2) . .
O11 Gd1 Gd2 N4 69.0(2) . .
O9 Gd1 Gd2 N4 137.55(19) . .
O2 Gd1 Gd2 N4 -130.7(2) . .
O7 Gd1 Gd2 N4 34.2(2) . .
O1 Gd1 Gd2 N4 -174.6(5) . .
N1 Gd1 Gd2 N4 -150.8(2) . .
O8 Gd1 Gd2 N4 1.75(17) . .
O13 Gd1 O1 C1 -80.0(7) . .
O11 Gd1 O1 C1 152.3(8) . .
O9 Gd1 O1 C1 73.2(7) . .
O2 Gd1 O1 C1 -2.7(8) . .
O7 Gd1 O1 C1 154.8(7) . .
N1 Gd1 O1 C1 2.0(7) . .
O8 Gd1 O1 C1 -147.7(7) . .
Gd2 Gd1 O1 C1 28.4(10) . .
O13 Gd1 O2 C7 95.4(6) . .
O11 Gd1 O2 C7 -108.5(6) . .
O9 Gd1 O2 C7 -68.0(5) . .
O7 Gd1 O2 C7 -154.6(6) . .
O1 Gd1 O2 C7 17.3(6) . .
N1 Gd1 O2 C7 12.7(5) . .
O8 Gd1 O2 C7 160.5(5) . .
Gd2 Gd1 O2 C7 -145.3(6) . .
O13 Gd1 O2 Gd2 -119.3(2) . .
O11 Gd1 O2 Gd2 36.8(4) . .
O9 Gd1 O2 Gd2 77.3(2) . .
O7 Gd1 O2 Gd2 -9.26(17) . .
O1 Gd1 O2 Gd2 162.6(2) . .
N1 Gd1 O2 Gd2 158.0(3) . .
O8 Gd1 O2 Gd2 -54.2(2) . .
O3 Gd2 O2 C7 -61.7(6) . .
O10 Gd2 O2 C7 70.4(5) . .
O7 Gd2 O2 C7 156.8(5) . .
O5 Gd2 O2 C7 -122.9(5) . .
O6 Gd2 O2 C7 34.1(6) 5_675 .
N3 Gd2 O2 C7 -20.7(5) . .
N6 Gd2 O2 C7 119.5(5) 5_675 .
N4 Gd2 O2 C7 -149.5(5) . .
Gd1 Gd2 O2 C7 147.5(6) . .
O3 Gd2 O2 Gd1 150.78(18) . .
O10 Gd2 O2 Gd1 -77.1(2) . .
O7 Gd2 O2 Gd1 9.30(17) . .
O5 Gd2 O2 Gd1 89.5(2) . .
O6 Gd2 O2 Gd1 -113.4(2) 5_675 .
N3 Gd2 O2 Gd1 -168.3(3) . .
N6 Gd2 O2 Gd1 -28.0(3) 5_675 .
N4 Gd2 O2 Gd1 63.0(3) . .
O10 Gd2 O3 C14 -33.2(8) . .
O7 Gd2 O3 C14 161.9(6) . .
O2 Gd2 O3 C14 62.1(7) . .
O5 Gd2 O3 C14 118.6(7) . .
O6 Gd2 O3 C14 -66.8(7) 5_675 .
N3 Gd2 O3 C14 24.2(7) . .
N6 Gd2 O3 C14 -118.9(7) 5_675 .
N4 Gd2 O3 C14 -178.6(7) . .
Gd1 Gd2 O3 C14 95.4(7) . .
O3 Gd2 O5 C16 102.7(5) . .
O10 Gd2 O5 C16 -107.4(6) . .
O7 Gd2 O5 C16 -52.2(5) . .
O2 Gd2 O5 C16 -126.5(6) . .
O6 Gd2 O5 C16 91.8(6) 5_675 .
N3 Gd2 O5 C16 173.4(5) . .
N6 Gd2 O5 C16 -3.0(6) 5_675 .
N4 Gd2 O5 C16 28.5(5) . .
Gd1 Gd2 O5 C16 -89.5(5) . .
O3 Gd2 O7 C29 50.7(7) . .
O10 Gd2 O7 C29 -118.5(6) . .
O2 Gd2 O7 C29 168.0(6) . .
O5 Gd2 O7 C29 95.1(6) . .
O6 Gd2 O7 C29 -64.4(6) 5_675 .
N3 Gd2 O7 C29 171.0(6) . .
N6 Gd2 O7 C29 -42.5(6) 5_675 .
N4 Gd2 O7 C29 31.7(6) . .
Gd1 Gd2 O7 C29 177.2(7) . .
O3 Gd2 O7 Gd1 -126.5(2) . .
O10 Gd2 O7 Gd1 64.28(19) . .
O2 Gd2 O7 Gd1 -9.17(17) . .
O5 Gd2 O7 Gd1 -82.08(19) . .
O6 Gd2 O7 Gd1 118.34(19) 5_675 .
N3 Gd2 O7 Gd1 -6.2(3) . .
N6 Gd2 O7 Gd1 140.3(2) 5_675 .
N4 Gd2 O7 Gd1 -145.5(2) . .
O13 Gd1 O7 C29 -91.9(5) . .
O11 Gd1 O7 C29 32.3(5) . .
O9 Gd1 O7 C29 113.9(5) . .
O2 Gd1 O7 C29 -168.5(5) . .
O1 Gd1 O7 C29 30.0(8) . .
N1 Gd1 O7 C29 175.3(4) . .
O8 Gd1 O7 C29 -35.2(4) . .
Gd2 Gd1 O7 C29 -177.7(5) . .
O13 Gd1 O7 Gd2 85.8(2) . .
O11 Gd1 O7 Gd2 -149.9(2) . .
O9 Gd1 O7 Gd2 -68.3(2) . .
O2 Gd1 O7 Gd2 9.27(17) . .
O1 Gd1 O7 Gd2 -152.3(5) . .
N1 Gd1 O7 Gd2 -6.9(3) . .
O8 Gd1 O7 Gd2 142.5(2) . .
O13 Gd1 O8 C28 155.3(5) . .
O11 Gd1 O8 C28 -65.7(4) . .
O9 Gd1 O8 C28 -10.8(5) . .
O2 Gd1 O8 C28 82.5(4) . .
O7 Gd1 O8 C28 33.5(4) . .
O1 Gd1 O8 C28 -127.0(4) . .
N1 Gd1 O8 C28 165.0(5) . .
Gd2 Gd1 O8 C28 54.3(4) . .
O13 Gd1 O8 C30 -57.6(6) . .
O11 Gd1 O8 C30 81.4(6) . .
O9 Gd1 O8 C30 136.3(5) . .
O2 Gd1 O8 C30 -130.4(6) . .
O7 Gd1 O8 C30 -179.4(6) . .
O1 Gd1 O8 C30 20.1(6) . .
N1 Gd1 O8 C30 -47.9(7) . .
Gd2 Gd1 O8 C30 -158.6(6) . .
O13 Gd1 O9 C31 -63.3(9) . .
O11 Gd1 O9 C31 137.0(7) . .
O2 Gd1 O9 C31 -24.1(7) . .
O7 Gd1 O9 C31 47.8(7) . .
O1 Gd1 O9 C31 -152.6(7) . .
N1 Gd1 O9 C31 -91.6(7) . .
O8 Gd1 O9 C31 86.3(7) . .
Gd2 Gd1 O9 C31 12.9(7) . .
O3 Gd2 O10 C31 148.6(7) . .
O7 Gd2 O10 C31 -40.4(8) . .
O2 Gd2 O10 C31 31.6(8) . .
O5 Gd2 O10 C31 12.8(9) . .
O6 Gd2 O10 C31 -176.8(9) 5_675 .
N3 Gd2 O10 C31 95.1(8) . .
N6 Gd2 O10 C31 -110.5(8) 5_675 .
N4 Gd2 O10 C31 -90.6(8) . .
Gd1 Gd2 O10 C31 -5.8(8) . .
O13 Gd1 O11 C36 -109.7(8) . .
O9 Gd1 O11 C36 59.6(8) . .
O2 Gd1 O11 C36 99.2(8) . .
O7 Gd1 O11 C36 142.0(8) . .
O1 Gd1 O11 C36 -38.9(8) . .
N1 Gd1 O11 C36 -5.4(9) . .
O8 Gd1 O11 C36 -157.3(8) . .
Gd2 Gd1 O11 C36 122.6(8) . .
O11 Gd1 O13 C41 -168.3(11) . .
O9 Gd1 O13 C41 35.9(14) . .
O2 Gd1 O13 C41 -2.1(11) . .
O7 Gd1 O13 C41 -69.6(11) . .
O1 Gd1 O13 C41 127.7(11) . .
N1 Gd1 O13 C41 63.7(11) . .
O8 Gd1 O13 C41 -121.1(11) . .
Gd2 Gd1 O13 C41 -33.3(11) . .
O13 Gd1 N1 C6 -94.4(6) . .
O11 Gd1 N1 C6 140.8(5) . .
O9 Gd1 N1 C6 73.2(6) . .
O2 Gd1 N1 C6 -7.5(5) . .
O7 Gd1 N1 C6 9.4(7) . .
O1 Gd1 N1 C6 176.6(6) . .
O8 Gd1 N1 C6 -103.6(6) . .
Gd2 Gd1 N1 C6 5.3(6) . .
O13 Gd1 N1 C2 89.5(7) . .
O11 Gd1 N1 C2 -35.4(7) . .
O9 Gd1 N1 C2 -103.0(7) . .
O2 Gd1 N1 C2 176.4(7) . .
O7 Gd1 N1 C2 -166.8(6) . .
O1 Gd1 N1 C2 0.4(6) . .
O8 Gd1 N1 C2 80.2(8) . .
Gd2 Gd1 N1 C2 -170.9(6) . .
C7 N2 N3 C8 167.3(8) . .
C7 N2 N3 Gd2 -19.4(8) . .
O3 Gd2 N3 C8 -22.9(7) . .
O10 Gd2 N3 C8 120.2(8) . .
O7 Gd2 N3 C8 -170.1(7) . .
O2 Gd2 N3 C8 -166.9(8) . .
O5 Gd2 N3 C8 -101.1(8) . .
O6 Gd2 N3 C8 51.0(8) 5_675 .
N6 Gd2 N3 C8 73.7(9) 5_675 .
N4 Gd2 N3 C8 -54.7(8) . .
Gd1 Gd2 N3 C8 -173.7(8) . .
O3 Gd2 N3 N2 165.3(6) . .
O10 Gd2 N3 N2 -51.5(5) . .
O7 Gd2 N3 N2 18.2(6) . .
O2 Gd2 N3 N2 21.3(5) . .
O5 Gd2 N3 N2 87.2(5) . .
O6 Gd2 N3 N2 -120.8(5) 5_675 .
N6 Gd2 N3 N2 -98.1(6) 5_675 .
N4 Gd2 N3 N2 133.5(5) . .
Gd1 Gd2 N3 N2 14.5(5) . .
O3 Gd2 N4 C21 93.7(6) . .
O10 Gd2 N4 C21 -46.4(7) . .
O7 Gd2 N4 C21 -98.2(6) . .
O2 Gd2 N4 C21 -150.0(5) . .
O5 Gd2 N4 C21 -178.5(6) . .
O6 Gd2 N4 C21 27.2(6) 5_675 .
N3 Gd2 N4 C21 125.5(6) . .
N6 Gd2 N4 C21 -26.0(6) 5_675 .
Gd1 Gd2 N4 C21 -118.1(6) . .
O3 Gd2 N4 C17 -113.6(5) . .
O10 Gd2 N4 C17 106.3(5) . .
O7 Gd2 N4 C17 54.5(5) . .
O2 Gd2 N4 C17 2.7(6) . .
O5 Gd2 N4 C17 -25.9(5) . .
O6 Gd2 N4 C17 179.9(5) 5_675 .
N3 Gd2 N4 C17 -81.8(5) . .
N6 Gd2 N4 C17 126.7(5) 5_675 .
Gd1 Gd2 N4 C17 34.6(5) . .
C22 N5 N6 C23 -175.0(6) . .
C22 N5 N6 Gd2 1.0(7) . 5_675
Gd1 O1 C1 C2 -3.7(12) . .
C6 N1 C2 C3 1.7(13) . .
Gd1 N1 C2 C3 177.9(7) . .
C6 N1 C2 C1 -178.6(8) . .
Gd1 N1 C2 C1 -2.4(11) . .
O1 C1 C2 N1 3.7(12) . .
O1 C1 C2 C3 -176.6(9) . .
N1 C2 C3 C4 -1.7(15) . .
C1 C2 C3 C4 178.6(9) . .
C2 C3 C4 C5 -1.3(15) . .
C3 C4 C5 C6 4.2(14) . .
C2 N1 C6 C5 1.3(12) . .
Gd1 N1 C6 C5 -175.0(6) . .
C2 N1 C6 C7 179.2(7) . .
Gd1 N1 C6 C7 2.8(9) . .
C4 C5 C6 N1 -4.2(13) . .
C4 C5 C6 C7 178.1(8) . .
N3 N2 C7 O2 -0.4(12) . .
N3 N2 C7 C6 179.8(7) . .
Gd1 O2 C7 N2 163.8(6) . .
Gd2 O2 C7 N2 21.3(10) . .
Gd1 O2 C7 C6 -16.3(9) . .
Gd2 O2 C7 C6 -158.8(5) . .
N1 C6 C7 N2 -172.2(7) . .
C5 C6 C7 N2 5.6(12) . .
N1 C6 C7 O2 7.9(10) . .
C5 C6 C7 O2 -174.3(8) . .
N2 N3 C8 C9 -172.5(8) . .
Gd2 N3 C8 C9 15.5(14) . .
N3 C8 C9 C14 6.7(15) . .
N3 C8 C9 C10 -177.9(9) . .
C14 C9 C10 C11 1.8(15) . .
C8 C9 C10 C11 -173.8(10) . .
C9 C10 C11 C12 3.0(18) . .
C10 C11 C12 C13 -3.6(18) . .
C15 O4 C13 C12 10.1(14) . .
C15 O4 C13 C14 -167.1(8) . .
C11 C12 C13 O4 -177.7(10) . .
C11 C12 C13 C14 -0.7(16) . .
Gd2 O3 C14 C9 -15.4(12) . .
Gd2 O3 C14 C13 166.3(5) . .
C10 C9 C14 O3 176.0(8) . .
C8 C9 C14 O3 -8.6(14) . .
C10 C9 C14 C13 -5.7(12) . .
C8 C9 C14 C13 169.7(8) . .
O4 C13 C14 O3 1.0(11) . .
C12 C13 C14 O3 -176.3(8) . .
O4 C13 C14 C9 -177.5(7) . .
C12 C13 C14 C9 5.3(13) . .
Gd2 O5 C16 C17 -27.9(9) . .
C21 N4 C17 C18 4.0(11) . .
Gd2 N4 C17 C18 -152.0(6) . .
C21 N4 C17 C16 -179.8(7) . .
Gd2 N4 C17 C16 24.3(8) . .
O5 C16 C17 N4 -2.6(10) . .
O5 C16 C17 C18 173.7(7) . .
N4 C17 C18 C19 -2.0(13) . .
C16 C17 C18 C19 -178.2(8) . .
C17 C18 C19 C20 -0.2(13) . .
C18 C19 C20 C21 0.2(12) . .
C17 N4 C21 C20 -4.0(11) . .
Gd2 N4 C21 C20 147.3(6) . .
C17 N4 C21 C22 178.3(6) . .
Gd2 N4 C21 C22 -30.4(9) . .
C19 C20 C21 N4 2.0(12) . .
C19 C20 C21 C22 179.7(7) . .
Gd2 O6 C22 N5 -0.6(10) 5_675 .
Gd2 O6 C22 C21 176.6(5) 5_675 .
N6 N5 C22 O6 -0.3(10) . .
N6 N5 C22 C21 -177.7(6) . .
N4 C21 C22 O6 147.8(7) . .
C20 C21 C22 O6 -30.0(11) . .
N4 C21 C22 N5 -34.8(10) . .
C20 C21 C22 N5 147.4(7) . .
N5 N6 C23 C24 -177.6(6) . .
Gd2 N6 C23 C24 7.3(11) 5_675 .
N6 C23 C24 C29 15.5(12) . 5_675
N6 C23 C24 C25 -166.6(7) . .
C29 C24 C25 C26 -1.4(12) 5_675 .
C23 C24 C25 C26 -179.4(7) . .
C24 C25 C26 C27 2.5(13) . 5_675
C26 C27 C28 O8 -178.9(7) 5_675 .
C26 C27 C28 C29 2.3(12) 5_675 .
C30 O8 C28 C27 2.3(11) . .
Gd1 O8 C28 C27 151.5(6) . .
C30 O8 C28 C29 -178.8(6) . .
Gd1 O8 C28 C29 -29.6(7) . .
Gd2 O7 C29 C24 40.3(10) . 5_675
Gd1 O7 C29 C24 -142.6(6) . 5_675
Gd2 O7 C29 C28 -141.7(5) . .
Gd1 O7 C29 C28 35.4(8) . .
C27 C28 C29 O7 178.5(7) . .
O8 C28 C29 O7 -0.4(9) . .
C27 C28 C29 C24 -3.3(11) . 5_675
O8 C28 C29 C24 177.7(6) . 5_675
Gd2 O10 C31 O9 17.2(14) . .
Gd2 O10 C31 C32 -162.3(6) . .
Gd1 O9 C31 O10 -21.8(13) . .
Gd1 O9 C31 C32 157.7(6) . .
O10 C31 C32 C33 30.9(13) . .
O9 C31 C32 C33 -148.7(10) . .
O10 C31 C32 C35 156.6(11) . .
O9 C31 C32 C35 -22.9(14) . .
O10 C31 C32 C34 -82.5(11) . .
O9 C31 C32 C34 97.9(11) . .
Gd1 O11 C36 O12 40.6(12) . .
Gd1 O11 C36 C37 -139.9(7) . .
O12 C36 C37 C40 118.8(12) . .
O11 C36 C37 C40 -60.6(13) . .
O12 C36 C37 C39 -114.2(11) . .
O11 C36 C37 C39 66.4(12) . .
O12 C36 C37 C38 2.9(13) . .
O11 C36 C37 C38 -176.5(9) . .
Gd1 O13 C41 O14 38.5(18) . .
Gd1 O13 C41 C42 -139.7(9) . .
O13 C41 C42 C44 93.0(14) . .
O14 C41 C42 C44 -85.5(14) . .
O13 C41 C42 C43 -36.6(14) . .
O14 C41 C42 C43 145.0(10) . .
O13 C41 C42 C45 -148.4(10) . .
O14 C41 C42 C45 33.2(13) . .
